data_1008562
loop_
_publ_author_name
'Ruchaud, N'
'Grannec, J'
'Hagenmuller, P'
'Soubeyroux, J L'

_publ_section_title
;
A neutron diffraction study of the anion-excess cubic ReO~3~-type
derived phase Fe~0.80~Zr~0.20~F~3.20~
;
_journal_coden_ASTM JALCEU
_journal_name_full 'Journal of Alloys Compd.'
_journal_page_first 263
_journal_page_last 270
_journal_paper_doi 10.1016/0925-8388(92)90750-4
_journal_volume 183
_journal_year 1992
_chemical_formula_structural '(Fe0.8 Zr0.2) F3.2'
_chemical_formula_sum 'F3.2 Fe0.8 Zr0.2'
_chemical_name_systematic 'Iron zirconium fluoride (0.8/0.2/3.2)'
_space_group_IT_number 221
_symmetry_cell_setting cubic
_symmetry_Int_Tables_number 221
_symmetry_space_group_name_Hall '-P 4 2 3'
_symmetry_space_group_name_H-M 'P m -3 m'
_cell_angle_alpha 90
_cell_angle_beta 90
_cell_angle_gamma 90
_cell_formula_units_Z 1
_cell_length_a 3.8413(4)
_cell_length_b 3.8413(4)
_cell_length_c 3.8413(4)
_cell_volume 56.7
_refine_ls_R_factor_all 0.017
_cod_original_formula_sum 'F3.2 Fe.8 Zr.2'
_cod_database_code 1008562

loop_
_symmetry_equiv_pos_as_xyz
x,y,z
y,z,x
z,x,y
x,z,y
y,x,z
z,y,x
x,-y,-z
y,-z,-x
z,-x,-y
x,-z,-y
y,-x,-z
z,-y,-x
-x,y,-z
-y,z,-x
-z,x,-y
-x,z,-y
-y,x,-z
-z,y,-x
-x,-y,z
-y,-z,x
-z,-x,y
-x,-z,y
-y,-x,z
-z,-y,x
-x,-y,-z
-y,-z,-x
-z,-x,-y
-x,-z,-y
-y,-x,-z
-z,-y,-x
-x,y,z
-y,z,x
-z,x,y
-x,z,y
-y,x,z
-z,y,x
x,-y,z
y,-z,x
z,-x,y
x,-z,y
y,-x,z
z,-y,x
x,y,-z
y,z,-x
z,x,-y
x,z,-y
y,x,-z
z,y,-x

loop_
_atom_site_label
_atom_site_type_symbol
_atom_site_symmetry_multiplicity
_atom_site_Wyckoff_symbol
_atom_site_fract_x
_atom_site_fract_y
_atom_site_fract_z
_atom_site_occupancy
_atom_site_attached_hydrogens
_atom_site_calc_flag
Fe1 Fe3+ 6 e 0. 0. 0.024(5) 0.1333 0 d
Zr1 Zr4+ 6 e 0. 0. 0.024(5) 0.0333 0 d
F1 F1- 12 j 0.5 0.045(1) 0.045(1) 0.2358(42) 0 d
F2 F1- 24 l 0.5 0.28(2) 0.15(2) 0.0154(21) 0 d

loop_
_atom_type_symbol
_atom_type_oxidation_number
Fe3+ 3.000
Zr4+ 4.000
F1- -1.000
